data_7038692
loop_
_publ_author_name
'Li, Yan'
'Blacque, Olivier'
'Fox, Thomas'
'Luber, Sandra'
'Polit, Walther'
'Winter, Rainer F.'
'Venkatesan, Koushik'
'Berke, Heinz'

_publ_section_title
;
 Electronic communication in phosphine substituted bridged dirhenium
 complexes - clarifying ambiguities raised by the redox non-innocence of
 the C4H2- and C4-bridges.
;
_journal_issue 13
_journal_name_full 'Dalton transactions (Cambridge, England : 2003)'
_journal_page_first 5783
_journal_page_last 5799
_journal_paper_doi 10.1039/c5dt04768d
_journal_volume 45
_journal_year 2016
_chemical_formula_moiety 'C38 H92 P8 Re2 Si2'
_chemical_formula_sum 'C38 H92 P8 Re2 Si2'
_chemical_formula_weight 1225.48
_space_group_IT_number 14
_symmetry_cell_setting monoclinic
_symmetry_space_group_name_Hall '-P 2ybc'
_symmetry_space_group_name_H-M 'P 1 21/c 1'
_atom_sites_solution_hydrogens geom
_atom_sites_solution_primary direct
_atom_sites_solution_secondary difmap
_audit_creation_method SHELXL-97
_audit_update_record
;
2015-08-05 deposited with the CCDC.
2016-02-18 downloaded from the CCDC.
;
_cell_angle_alpha 90.00
_cell_angle_beta 93.969(5)
_cell_angle_gamma 90.00
_cell_formula_units_Z 2
_cell_length_a 15.5085(11)
_cell_length_b 9.9898(4)
_cell_length_c 18.9014(8)
_cell_measurement_reflns_used 12487
_cell_measurement_temperature 183(2)
_cell_measurement_theta_max 34.57
_cell_measurement_theta_min 2.45
_cell_volume 2921.3(3)
_computing_cell_refinement
;
CrysAlisPro, version 1.171.33.55
;
_computing_data_collection
;
CrysAlisPro, version 1.171.33.55 (Oxford Diffraction, 2010)
;
_computing_data_reduction
;
CrysAlisPro, version 1.171.33.55
;
_computing_molecular_graphics
;
<i>ORTEP-3 for Windows</i> (Farrugia, 1997) and/or <i>Mercury</i> (Macrae et
al.,
2006)
;
_computing_publication_material
; 
<i>WinGX</i> (Farrugia, 1999), <i>PLATON for Windows</i> (Spek, 2003) and
<i>publCIF</i> (Westrip, 2010)
;
_computing_structure_refinement ' SHELXL97 (Sheldrick, 2008)'
_computing_structure_solution ' SHELXS97 (Sheldrick, 2008) '
_diffrn_ambient_temperature 183(2)
_diffrn_detector_area_resol_mean 10.4498
_diffrn_measured_fraction_theta_full 1.000
_diffrn_measured_fraction_theta_max 1.000
_diffrn_measurement_device_type
; Goniometer Xcalibur, detector: Ruby
Oxford Diffraction (2007). Oxford Diffraction Ltd.,
Xcalibur CCD system
;
_diffrn_measurement_method 'omega scans'
_diffrn_radiation_monochromator graphite
_diffrn_radiation_source 'Enhance (Mo) X-ray Source'
_diffrn_radiation_type MoK\a
_diffrn_radiation_wavelength 0.71073
_diffrn_reflns_av_R_equivalents 0.0534
_diffrn_reflns_av_sigmaI/netI 0.0350
_diffrn_reflns_limit_h_max 23
_diffrn_reflns_limit_h_min -23
_diffrn_reflns_limit_k_max 15
_diffrn_reflns_limit_k_min -15
_diffrn_reflns_limit_l_max 28
_diffrn_reflns_limit_l_min -28
_diffrn_reflns_number 60610
_diffrn_reflns_theta_full 32.58
_diffrn_reflns_theta_max 32.58
_diffrn_reflns_theta_min 2.45
_diffrn_standards_number 0
_exptl_absorpt_coefficient_mu 4.422
_exptl_absorpt_correction_T_max 0.719
_exptl_absorpt_correction_T_min 0.412
_exptl_absorpt_correction_type analytical
_exptl_absorpt_process_details
;
CrysAlisPro, Version 1.171.33.55 (Oxford Diffraction, 2010)
Analytical numeric absorption correction using a multifaceted crystal
model based on expressions derived by R.C. Clark & J.S. Reid.
(Clark, R. C. & Reid, J. S. (1995). Acta Cryst. A51, 887-897)
;
_exptl_crystal_colour green
_exptl_crystal_density_diffrn 1.393
_exptl_crystal_density_method 'not measured'
_exptl_crystal_description tablet
_exptl_crystal_F_000 1236
_exptl_crystal_recrystallization_method 'Re-crystallisation from solvent: '
_exptl_crystal_size_max 0.27
_exptl_crystal_size_mid 0.17
_exptl_crystal_size_min 0.08
_refine_diff_density_max 1.517
_refine_diff_density_min -0.899
_refine_diff_density_rms 0.127
_refine_ls_extinction_method none
_refine_ls_goodness_of_fit_ref 1.018
_refine_ls_hydrogen_treatment constr
_refine_ls_matrix_type full
_refine_ls_number_parameters 241
_refine_ls_number_reflns 10640
_refine_ls_number_restraints 0
_refine_ls_restrained_S_all 1.018
_refine_ls_R_factor_all 0.0375
_refine_ls_R_factor_gt 0.0280
_refine_ls_shift/su_max 0.001
_refine_ls_shift/su_mean 0.000
_refine_ls_structure_factor_coef Fsqd
_refine_ls_weighting_details 'w=1/[\s^2^(Fo^2^)+(0.0317P)^2^] where P=(Fo^2^+2Fc^2^)/3'
_refine_ls_weighting_scheme calc
_refine_ls_wR_factor_gt 0.0600
_refine_ls_wR_factor_ref 0.0623
_reflns_number_gt 8371
_reflns_number_total 10640
_reflns_threshold_expression >2sigma(I)
_cod_data_source_file c5dt04768d2.cif
_cod_data_source_block 6_ccdc859306
_cod_depositor_comments 'Adding full bibliography for 7038690--7038695.cif.'
_cod_original_sg_symbol_H-M 'P 21/c'
_cod_database_code 7038692
_publcif_datablock.id {cc2ee9a9-d781-41d4-b4af-4d9e1d65122d}

loop_
_symmetry_equiv_pos_as_xyz
'x, y, z'
'-x, y+1/2, -z+1/2'
'-x, -y, -z'
'x, -y-1/2, z-1/2'

loop_
_atom_site_label
_atom_site_type_symbol
_atom_site_fract_x
_atom_site_fract_y
_atom_site_fract_z
_atom_site_U_iso_or_equiv
_atom_site_adp_type
_atom_site_occupancy
_atom_site_symmetry_multiplicity
_atom_site_calc_flag
_atom_site_refinement_flags
C1 C 0.09912(14) 0.0445(2) 0.45518(12) 0.0275(4) Uani 1 1 d .
C2 C 0.03021(15) -0.0234(2) 0.47440(13) 0.0343(5) Uani 1 1 d .
H2 H 0.0197 -0.1068 0.4537 0.041 Uiso 1 1 calc R
C3 C 0.30291(16) 0.2606(2) 0.39645(13) 0.0354(5) Uani 1 1 d .
C4 C 0.36330(19) 0.3275(3) 0.37824(16) 0.0435(7) Uani 1 1 d .
C5 C 0.4542(3) 0.5906(4) 0.4038(3) 0.0950(15) Uani 1 1 d .
H5A H 0.3994 0.6354 0.3987 0.143 Uiso 1 1 calc R
H5B H 0.4982 0.6480 0.3873 0.143 Uiso 1 1 calc R
H5C H 0.4678 0.5694 0.4528 0.143 Uiso 1 1 calc R
C6 C 0.4291(3) 0.4785(6) 0.2558(2) 0.122(2) Uani 1 1 d .
H6A H 0.4228 0.3988 0.2276 0.183 Uiso 1 1 calc R
H6B H 0.4770 0.5298 0.2411 0.183 Uiso 1 1 calc R
H6C H 0.3772 0.5309 0.2498 0.183 Uiso 1 1 calc R
C7 C 0.5537(2) 0.3433(3) 0.3628(2) 0.0625(10) Uani 1 1 d .
H7A H 0.5635 0.3172 0.4116 0.094 Uiso 1 1 calc R
H7B H 0.5994 0.4015 0.3501 0.094 Uiso 1 1 calc R
H7C H 0.5524 0.2651 0.3332 0.094 Uiso 1 1 calc R
C8 C 0.2671(3) 0.0646(4) 0.25416(15) 0.0690(11) Uani 1 1 d .
H8A H 0.3011 0.1449 0.2567 0.104 Uiso 1 1 calc R
H8B H 0.2107 0.0841 0.2325 0.104 Uiso 1 1 calc R
H8C H 0.2948 -0.0010 0.2263 0.104 Uiso 1 1 calc R
C9 C 0.3695(2) -0.0508(3) 0.36238(18) 0.0607(9) Uani 1 1 d .
H9A H 0.3879 -0.1030 0.3235 0.091 Uiso 1 1 calc R
H9B H 0.3747 -0.1033 0.4050 0.091 Uiso 1 1 calc R
H9C H 0.4050 0.0276 0.3683 0.091 Uiso 1 1 calc R
C10 C 0.2042(3) -0.1622(3) 0.3255(2) 0.0701(11) Uani 1 1 d .
H10A H 0.1456 -0.1475 0.3073 0.105 Uiso 1 1 calc R
H10B H 0.2045 -0.2135 0.3684 0.105 Uiso 1 1 calc R
H10C H 0.2347 -0.2102 0.2910 0.105 Uiso 1 1 calc R
C11 C 0.38352(19) 0.0506(4) 0.54839(16) 0.0573(8) Uani 1 1 d .
H11A H 0.3942 0.1421 0.5619 0.086 Uiso 1 1 calc R
H11B H 0.4161 0.0288 0.5086 0.086 Uiso 1 1 calc R
H11C H 0.4007 -0.0070 0.5875 0.086 Uiso 1 1 calc R
C12 C 0.2607(2) -0.1550(3) 0.51963(19) 0.0537(8) Uani 1 1 d .
H12A H 0.2861 -0.1928 0.5629 0.081 Uiso 1 1 calc R
H12B H 0.2910 -0.1868 0.4804 0.081 Uiso 1 1 calc R
H12C H 0.2011 -0.1811 0.5134 0.081 Uiso 1 1 calc R
C13 C 0.2216(2) 0.0471(4) 0.61001(14) 0.0548(8) Uani 1 1 d .
H13A H 0.2502 -0.0127 0.6438 0.082 Uiso 1 1 calc R
H13B H 0.1611 0.0263 0.6051 0.082 Uiso 1 1 calc R
H13C H 0.2293 0.1377 0.6261 0.082 Uiso 1 1 calc R
C14 C 0.2813(2) 0.3885(4) 0.55539(19) 0.0659(10) Uani 1 1 d .
H14A H 0.2719 0.4739 0.5769 0.099 Uiso 1 1 calc R
H14B H 0.3310 0.3935 0.5280 0.099 Uiso 1 1 calc R
H14C H 0.2907 0.3219 0.5917 0.099 Uiso 1 1 calc R
C15 C 0.1006(2) 0.3565(3) 0.55942(19) 0.0569(9) Uani 1 1 d .
H15A H 0.1052 0.2832 0.5923 0.085 Uiso 1 1 calc R
H15B H 0.0454 0.3535 0.5332 0.085 Uiso 1 1 calc R
H15C H 0.1063 0.4395 0.5849 0.085 Uiso 1 1 calc R
C16 C 0.1742(2) 0.5035(3) 0.4505(2) 0.0704(10) Uani 1 1 d .
H16A H 0.1794 0.5758 0.4840 0.106 Uiso 1 1 calc R
H16B H 0.1184 0.5068 0.4253 0.106 Uiso 1 1 calc R
H16C H 0.2183 0.5117 0.4175 0.106 Uiso 1 1 calc R
C17 C -0.0044(2) 0.3007(4) 0.37347(18) 0.0594(8) Uani 1 1 d .
H17A H 0.0102 0.3805 0.3999 0.089 Uiso 1 1 calc R
H17B H -0.0304 0.2372 0.4037 0.089 Uiso 1 1 calc R
H17C H -0.0445 0.3223 0.3341 0.089 Uiso 1 1 calc R
C18 C 0.0383(3) 0.1043(4) 0.28220(19) 0.0714(11) Uani 1 1 d .
H18A H -0.0037 0.1486 0.2507 0.107 Uiso 1 1 calc R
H18B H 0.0099 0.0401 0.3103 0.107 Uiso 1 1 calc R
H18C H 0.0797 0.0595 0.2550 0.107 Uiso 1 1 calc R
C19 C 0.1248(3) 0.3534(4) 0.2761(2) 0.0752(13) Uani 1 1 d .
H19A H 0.0808 0.3590 0.2380 0.113 Uiso 1 1 calc R
H19B H 0.1786 0.3278 0.2577 0.113 Uiso 1 1 calc R
H19C H 0.1313 0.4389 0.2990 0.113 Uiso 1 1 calc R
Si1 Si 0.44896(5) 0.43234(8) 0.35021(4) 0.04380(18) Uani 1 1 d .
P1 P 0.25700(5) -0.00095(7) 0.34390(4) 0.04046(16) Uani 1 1 d .
P2 P 0.26803(4) 0.02764(7) 0.52399(3) 0.03479(14) Uani 1 1 d .
P3 P 0.18686(5) 0.34349(6) 0.49773(4) 0.04000(17) Uani 1 1 d .
P4 P 0.09387(5) 0.22800(8) 0.34042(4) 0.03988(15) Uani 1 1 d .
Re1 Re 0.195995(5) 0.144388(8) 0.427933(4) 0.02260(3) Uani 1 1 d .

loop_
_atom_site_aniso_label
_atom_site_aniso_U_11
_atom_site_aniso_U_22
_atom_site_aniso_U_33
_atom_site_aniso_U_23
_atom_site_aniso_U_13
_atom_site_aniso_U_12
C1 0.0238(10) 0.0270(11) 0.0324(11) -0.0019(9) 0.0072(9) -0.0011(8)
C2 0.0268(11) 0.0324(12) 0.0445(13) -0.0024(10) 0.0088(10) -0.0072(9)
C3 0.0306(12) 0.0374(13) 0.0395(13) 0.0009(11) 0.0112(10) -0.0066(10)
C4 0.0383(15) 0.0443(15) 0.0496(16) 0.0023(12) 0.0150(13) -0.0091(12)
C5 0.076(3) 0.044(2) 0.167(5) -0.005(3) 0.019(3) -0.010(2)
C6 0.075(3) 0.215(6) 0.077(3) 0.078(4) 0.007(2) -0.014(3)
C7 0.0327(16) 0.068(2) 0.088(3) 0.0001(18) 0.0079(17) -0.0031(14)
C8 0.081(3) 0.089(3) 0.0407(16) -0.0040(17) 0.0299(17) 0.019(2)
C9 0.0489(18) 0.065(2) 0.072(2) -0.0022(17) 0.0271(16) 0.0221(16)
C10 0.085(3) 0.051(2) 0.075(2) -0.0329(17) 0.013(2) -0.0039(18)
C11 0.0312(14) 0.085(3) 0.0543(17) 0.0056(17) -0.0037(13) 0.0024(15)
C12 0.0493(18) 0.0429(16) 0.069(2) 0.0235(14) 0.0033(16) 0.0103(13)
C13 0.0477(17) 0.082(2) 0.0352(14) 0.0130(15) 0.0069(12) 0.0034(16)
C14 0.058(2) 0.072(2) 0.068(2) -0.0359(18) 0.0127(18) -0.0293(18)
C15 0.0515(19) 0.0535(19) 0.069(2) -0.0281(15) 0.0251(17) -0.0032(14)
C16 0.080(3) 0.0279(15) 0.106(3) -0.0030(17) 0.027(2) -0.0054(16)
C17 0.0382(16) 0.070(2) 0.069(2) 0.0085(18) -0.0019(15) 0.0170(16)
C18 0.058(2) 0.103(3) 0.050(2) -0.0115(19) -0.0178(17) 0.001(2)
C19 0.081(3) 0.082(3) 0.064(2) 0.0409(19) 0.015(2) 0.022(2)
Si1 0.0292(4) 0.0502(4) 0.0524(4) 0.0202(4) 0.0061(3) -0.0107(3)
P1 0.0448(4) 0.0398(4) 0.0387(4) -0.0079(3) 0.0165(3) 0.0052(3)
P2 0.0263(3) 0.0447(4) 0.0336(3) 0.0067(3) 0.0032(2) 0.0013(3)
P3 0.0394(4) 0.0303(3) 0.0521(4) -0.0145(3) 0.0157(3) -0.0086(3)
P4 0.0361(3) 0.0461(4) 0.0373(3) 0.0079(3) 0.0015(3) 0.0065(3)
Re1 0.02007(4) 0.02236(5) 0.02618(5) -0.00044(3) 0.00747(3) -0.00234(3)

loop_
_atom_type_symbol
_atom_type_description
_atom_type_scat_dispersion_real
_atom_type_scat_dispersion_imag
_atom_type_scat_source
C C 0.0033 0.0016 'International Tables Vol C Tables 4.2.6.8 and 6.1.1.4'
H H 0.0000 0.0000 'International Tables Vol C Tables 4.2.6.8 and 6.1.1.4'
Si Si 0.0817 0.0704 'International Tables Vol C Tables 4.2.6.8 and 6.1.1.4'
P P 0.1023 0.0942 'International Tables Vol C Tables 4.2.6.8 and 6.1.1.4'
Re Re -1.0185 7.2310 'International Tables Vol C Tables 4.2.6.8 and 6.1.1.4'

loop_
_geom_angle_atom_site_label_1
_geom_angle_atom_site_label_2
_geom_angle_atom_site_label_3
_geom_angle
_geom_angle_site_symmetry_1
_geom_angle_site_symmetry_3
C2 C1 Re1 178.88(19) . .
C1 C2 C2 125.2(3) . 3_556
C1 C2 H2 117.4 . .
C2 C2 H2 117.4 3_556 .
C4 C3 Re1 179.4(3) . .
C3 C4 Si1 177.4(3) . .
Si1 C5 H5A 109.5 . .
Si1 C5 H5B 109.5 . .
H5A C5 H5B 109.5 . .
Si1 C5 H5C 109.5 . .
H5A C5 H5C 109.5 . .
H5B C5 H5C 109.5 . .
Si1 C6 H6A 109.5 . .
Si1 C6 H6B 109.5 . .
H6A C6 H6B 109.5 . .
Si1 C6 H6C 109.5 . .
H6A C6 H6C 109.5 . .
H6B C6 H6C 109.5 . .
Si1 C7 H7A 109.5 . .
Si1 C7 H7B 109.5 . .
H7A C7 H7B 109.5 . .
Si1 C7 H7C 109.5 . .
H7A C7 H7C 109.5 . .
H7B C7 H7C 109.5 . .
P1 C8 H8A 109.5 . .
P1 C8 H8B 109.5 . .
H8A C8 H8B 109.5 . .
P1 C8 H8C 109.5 . .
H8A C8 H8C 109.5 . .
H8B C8 H8C 109.5 . .
P1 C9 H9A 109.5 . .
P1 C9 H9B 109.5 . .
H9A C9 H9B 109.5 . .
P1 C9 H9C 109.5 . .
H9A C9 H9C 109.5 . .
H9B C9 H9C 109.5 . .
P1 C10 H10A 109.5 . .
P1 C10 H10B 109.5 . .
H10A C10 H10B 109.5 . .
P1 C10 H10C 109.5 . .
H10A C10 H10C 109.5 . .
H10B C10 H10C 109.5 . .
P2 C11 H11A 109.5 . .
P2 C11 H11B 109.5 . .
H11A C11 H11B 109.5 . .
P2 C11 H11C 109.5 . .
H11A C11 H11C 109.5 . .
H11B C11 H11C 109.5 . .
P2 C12 H12A 109.5 . .
P2 C12 H12B 109.5 . .
H12A C12 H12B 109.5 . .
P2 C12 H12C 109.5 . .
H12A C12 H12C 109.5 . .
H12B C12 H12C 109.5 . .
P2 C13 H13A 109.5 . .
P2 C13 H13B 109.5 . .
H13A C13 H13B 109.5 . .
P2 C13 H13C 109.5 . .
H13A C13 H13C 109.5 . .
H13B C13 H13C 109.5 . .
P3 C14 H14A 109.5 . .
P3 C14 H14B 109.5 . .
H14A C14 H14B 109.5 . .
P3 C14 H14C 109.5 . .
H14A C14 H14C 109.5 . .
H14B C14 H14C 109.5 . .
P3 C15 H15A 109.5 . .
P3 C15 H15B 109.5 . .
H15A C15 H15B 109.5 . .
P3 C15 H15C 109.5 . .
H15A C15 H15C 109.5 . .
H15B C15 H15C 109.5 . .
P3 C16 H16A 109.5 . .
P3 C16 H16B 109.5 . .
H16A C16 H16B 109.5 . .
P3 C16 H16C 109.5 . .
H16A C16 H16C 109.5 . .
H16B C16 H16C 109.5 . .
P4 C17 H17A 109.5 . .
P4 C17 H17B 109.5 . .
H17A C17 H17B 109.5 . .
P4 C17 H17C 109.5 . .
H17A C17 H17C 109.5 . .
H17B C17 H17C 109.5 . .
P4 C18 H18A 109.5 . .
P4 C18 H18B 109.5 . .
H18A C18 H18B 109.5 . .
P4 C18 H18C 109.5 . .
H18A C18 H18C 109.5 . .
H18B C18 H18C 109.5 . .
P4 C19 H19A 109.5 . .
P4 C19 H19B 109.5 . .
H19A C19 H19B 109.5 . .
P4 C19 H19C 109.5 . .
H19A C19 H19C 109.5 . .
H19B C19 H19C 109.5 . .
C4 Si1 C6 110.64(19) . .
C4 Si1 C7 109.96(15) . .
C6 Si1 C7 109.2(2) . .
C4 Si1 C5 109.68(16) . .
C6 Si1 C5 108.0(3) . .
C7 Si1 C5 109.29(19) . .
C9 P1 C10 101.88(18) . .
C9 P1 C8 97.63(16) . .
C10 P1 C8 101.75(18) . .
C9 P1 Re1 117.06(11) . .
C10 P1 Re1 117.90(12) . .
C8 P1 Re1 117.37(11) . .
C12 P2 C11 101.13(16) . .
C12 P2 C13 96.80(16) . .
C11 P2 C13 101.56(14) . .
C12 P2 Re1 115.55(12) . .
C11 P2 Re1 122.10(11) . .
C13 P2 Re1 115.72(10) . .
C14 P3 C16 97.49(18) . .
C14 P3 C15 101.13(16) . .
C16 P3 C15 100.91(16) . .
C14 P3 Re1 117.32(12) . .
C16 P3 Re1 117.62(12) . .
C15 P3 Re1 118.75(10) . .
C18 P4 C19 101.33(19) . .
C18 P4 C17 95.98(17) . .
C19 P4 C17 102.55(17) . .
C18 P4 Re1 116.58(13) . .
C19 P4 Re1 120.83(15) . .
C17 P4 Re1 115.71(11) . .
C1 Re1 C3 178.62(10) . .
C1 Re1 P4 82.61(7) . .
C3 Re1 P4 96.22(7) . .
C1 Re1 P2 82.76(7) . .
C3 Re1 P2 98.42(7) . .
P4 Re1 P2 165.36(2) . .
C1 Re1 P1 102.54(7) . .
C3 Re1 P1 78.18(7) . .
P4 Re1 P1 91.52(3) . .
P2 Re1 P1 91.31(2) . .
C1 Re1 P3 102.01(7) . .
C3 Re1 P3 77.27(7) . .
P4 Re1 P3 91.70(3) . .
P2 Re1 P3 91.68(3) . .
P1 Re1 P3 155.45(2) . .

loop_
_geom_bond_atom_site_label_1
_geom_bond_atom_site_label_2
_geom_bond_distance
_geom_bond_site_symmetry_2
C1 C2 1.337(3) .
C1 Re1 1.904(2) .
C2 C2 1.469(4) 3_556
C2 H2 0.9300 .
C3 C4 1.220(3) .
C3 Re1 2.142(2) .
C4 Si1 1.800(3) .
C5 Si1 1.876(4) .
C5 H5A 0.9600 .
C5 H5B 0.9600 .
C5 H5C 0.9600 .
C6 Si1 1.848(4) .
C6 H6A 0.9600 .
C6 H6B 0.9600 .
C6 H6C 0.9600 .
C7 Si1 1.853(3) .
C7 H7A 0.9600 .
C7 H7B 0.9600 .
C7 H7C 0.9600 .
C8 P1 1.835(3) .
C8 H8A 0.9600 .
C8 H8B 0.9600 .
C8 H8C 0.9600 .
C9 P1 1.824(3) .
C9 H9A 0.9600 .
C9 H9B 0.9600 .
C9 H9C 0.9600 .
C10 P1 1.830(3) .
C10 H10A 0.9600 .
C10 H10B 0.9600 .
C10 H10C 0.9600 .
C11 P2 1.833(3) .
C11 H11A 0.9600 .
C11 H11B 0.9600 .
C11 H11C 0.9600 .
C12 P2 1.829(3) .
C12 H12A 0.9600 .
C12 H12B 0.9600 .
C12 H12C 0.9600 .
C13 P2 1.833(3) .
C13 H13A 0.9600 .
C13 H13B 0.9600 .
C13 H13C 0.9600 .
C14 P3 1.820(4) .
C14 H14A 0.9600 .
C14 H14B 0.9600 .
C14 H14C 0.9600 .
C15 P3 1.838(3) .
C15 H15A 0.9600 .
C15 H15B 0.9600 .
C15 H15C 0.9600 .
C16 P3 1.835(3) .
C16 H16A 0.9600 .
C16 H16B 0.9600 .
C16 H16C 0.9600 .
C17 P4 1.837(3) .
C17 H17A 0.9600 .
C17 H17B 0.9600 .
C17 H17C 0.9600 .
C18 P4 1.830(4) .
C18 H18A 0.9600 .
C18 H18B 0.9600 .
C18 H18C 0.9600 .
C19 P4 1.832(3) .
C19 H19A 0.9600 .
C19 H19B 0.9600 .
C19 H19C 0.9600 .
P1 Re1 2.3946(6) .
P2 Re1 2.3715(7) .
P3 Re1 2.3964(6) .
P4 Re1 2.3621(7) .
